data_7709692
loop_
_publ_author_name
'Blundell, Toby J.'
'Lopez, Jordan R.'
'Sneade, Kathryn'
'Wallis, John D.'
'Akutsu, Hiroki'
'Nakazawa, Yasuhiro'
'Coles, Simon J.'
'Wilson, Claire'
'Martin, Lee'

_publ_section_title
;
 Enantiopure and racemic radical-cation salts of B(mandelate)2&#x2212; and
 B(2-chloromandelate)2&#x2212; anions with BEDT-TTF
;
_journal_name_full 'Dalton Transactions'
_journal_paper_doi 10.1039/D2DT00024E
_journal_year 2022
_chemical_absolute_configuration syn
_chemical_formula_moiety 'C16 H10 B Cl2 O6, 2(C2 H3 Cl3), 2(C10 H8 S8)'
_chemical_formula_sum 'C40 H32 B Cl8 O6 S16'
_chemical_formula_weight 1416.02
_space_group_crystal_system orthorhombic
_space_group_IT_number 18
_space_group_name_Hall 'P 2 2ab'
_space_group_name_H-M_alt 'P 21 21 2'
_atom_sites_solution_hydrogens geom
_atom_sites_solution_primary direct
_audit_creation_date 2020-07-02
_audit_creation_method
;
Olex2 1.3
(compiled 2020.02.04 svn.rd84adfe8 for OlexSys, GUI svn.r6032)
;
_audit_update_record
;
2021-12-17 deposited with the CCDC.	2022-02-28 downloaded from the CCDC.
;
_cell_angle_alpha 90
_cell_angle_beta 90
_cell_angle_gamma 90
_cell_formula_units_Z 4
_cell_length_a 54.965(2)
_cell_length_b 15.0756(10)
_cell_length_c 6.5340(4)
_cell_measurement_reflns_used 3414
_cell_measurement_temperature 150.00(10)
_cell_measurement_theta_max 71.3160
_cell_measurement_theta_min 3.7690
_cell_volume 5414.3(5)
_computing_cell_refinement 'CrysAlisPro 1.171.39.46 (Rigaku OD, 2018)'
_computing_data_collection 'CrysAlisPro 1.171.39.46 (Rigaku OD, 2018)'
_computing_data_reduction 'CrysAlisPro 1.171.39.46 (Rigaku OD, 2018)'
_computing_molecular_graphics 'Olex2 1.3 (Dolomanov et al., 2009)'
_computing_publication_material 'Olex2 1.3 (Dolomanov et al., 2009)'
_computing_structure_refinement 'SHELXL 2018/3 (Sheldrick, 2015)'
_computing_structure_solution 'SHELXS  (Sheldrick, 2008)'
_diffrn_ambient_environment N~2~
_diffrn_ambient_temperature 150.00(10)
_diffrn_detector 'CCD plate'
_diffrn_detector_area_resol_mean 15.9832
_diffrn_detector_type Sapphire3
_diffrn_measured_fraction_theta_full 0.997
_diffrn_measured_fraction_theta_max 0.997
_diffrn_measurement_details
;
List of Runs (angles in degrees, time in seconds):

  # Type    Start    End  Width  t~exp~   \w     \q     \k     \f   Frames
#--------------------------------------------------------------------------
  1  \w   -103.00 -14.00   1.00   30.00    --  -33.50 -37.00-150.00   89
  2  \w     18.00  90.00   1.00   30.00    --   36.46-125.00 150.00   72
  3  \w     18.00  90.00   1.00   30.00    --   36.46-125.00 -90.00   72
  4  \w     10.00 104.00   1.00   30.00    --   36.46  77.00   0.00   94
  5  \w     39.00 109.00   1.00  120.00    --  108.00 -94.00-180.00   70
  6  \w     81.00 176.00   1.00  120.00    --  108.00  77.00  30.00   95
  7  \w     90.00 175.00   1.00  120.00    --  108.00  61.00  60.00   85
  8  \w     41.00 126.00   1.00  120.00    --  108.00 -61.00 -90.00   85
  9  \w     40.00 125.00   1.00  120.00    --  108.00 -45.00   0.00   85
 10  \w    -31.00  53.00   1.00   30.00    --   36.46 -57.00 -30.00   84
 11  \w    -35.00  65.00   1.00   30.00    --   36.46 -19.00  60.00  100
 12  \w     20.00 104.00   1.00   30.00    --   36.46  57.00 120.00   84
;
_diffrn_measurement_device 'four-circle diffractometer'
_diffrn_measurement_device_type 'Xcalibur, Sapphire3, Gemini'
_diffrn_measurement_method '\w scans'
_diffrn_orient_matrix_type 'CrysAlisPro convention (1999,Acta A55,543-557)'
_diffrn_orient_matrix_UB_11 -0.0217026000
_diffrn_orient_matrix_UB_12 0.0244760000
_diffrn_orient_matrix_UB_13 -0.1379980000
_diffrn_orient_matrix_UB_21 -0.0162942000
_diffrn_orient_matrix_UB_22 -0.0649171000
_diffrn_orient_matrix_UB_23 0.1200830000
_diffrn_orient_matrix_UB_31 -0.0070054000
_diffrn_orient_matrix_UB_32 0.0749847000
_diffrn_orient_matrix_UB_33 0.1488009000
_diffrn_radiation_monochromator graphite
_diffrn_radiation_probe x-ray
_diffrn_radiation_type 'Cu K\a'
_diffrn_radiation_wavelength 1.54184
_diffrn_reflns_av_R_equivalents 0.0735
_diffrn_reflns_av_unetI/netI 0.0992
_diffrn_reflns_Laue_measured_fraction_full 0.997
_diffrn_reflns_Laue_measured_fraction_max 0.997
_diffrn_reflns_limit_h_max 65
_diffrn_reflns_limit_h_min -65
_diffrn_reflns_limit_k_max 17
_diffrn_reflns_limit_k_min -11
_diffrn_reflns_limit_l_max 7
_diffrn_reflns_limit_l_min -5
_diffrn_reflns_number 22452
_diffrn_reflns_point_group_measured_fraction_full 0.911
_diffrn_reflns_point_group_measured_fraction_max 0.911
_diffrn_reflns_theta_full 66.599
_diffrn_reflns_theta_max 66.599
_diffrn_reflns_theta_min 3.344
_diffrn_source 'fine-focus sealed X-ray tube'
_diffrn_source_type 'Enhance (Cu) X-ray Source'
_exptl_absorpt_coefficient_mu 9.968
_exptl_absorpt_correction_T_max 1.000
_exptl_absorpt_correction_T_min 0.122
_exptl_absorpt_correction_type gaussian
_exptl_absorpt_process_details
;
CrysAlisPro 1.171.39.46 (Rigaku Oxford Diffraction, 2018)
Numerical absorption correction based on gaussian integration over
			a multifaceted crystal model
Empirical absorption correction using spherical harmonics,
 implemented in SCALE3 ABSPACK scaling algorithm.
;
_exptl_crystal_colour 'clear dark black'
_exptl_crystal_colour_lustre clear
_exptl_crystal_colour_modifier dark
_exptl_crystal_colour_primary black
_exptl_crystal_density_diffrn 1.737
_exptl_crystal_description needle
_exptl_crystal_F_000 2868
_exptl_crystal_size_max 0.79
_exptl_crystal_size_mid 0.028
_exptl_crystal_size_min 0.015
_refine_diff_density_max 0.855
_refine_diff_density_min -0.431
_refine_diff_density_rms 0.088
_refine_ls_abs_structure_details
;
 Flack x determined using 1952 quotients [(I+)-(I-)]/[(I+)+(I-)]
 (Parsons, Flack and Wagner, Acta Cryst. B69 (2013) 249-259).
;
_refine_ls_abs_structure_Flack -0.02(2)
_refine_ls_extinction_method none
_refine_ls_goodness_of_fit_ref 0.997
_refine_ls_hydrogen_treatment constr
_refine_ls_matrix_type full
_refine_ls_number_parameters 650
_refine_ls_number_reflns 8716
_refine_ls_number_restraints 562
_refine_ls_restrained_S_all 0.977
_refine_ls_R_factor_all 0.0773
_refine_ls_R_factor_gt 0.0517
_refine_ls_shift/su_max 0.001
_refine_ls_shift/su_mean 0.000
_refine_ls_structure_factor_coef Fsqd
_refine_ls_weighting_details 'w=1/[\s^2^(Fo^2^)+(0.0258P)^2^] where P=(Fo^2^+2Fc^2^)/3'
_refine_ls_weighting_scheme calc
_refine_ls_wR_factor_gt 0.0945
_refine_ls_wR_factor_ref 0.1046
_reflns_Friedel_coverage 0.596
_reflns_Friedel_fraction_full 0.795
_reflns_Friedel_fraction_max 0.795
_reflns_number_gt 6667
_reflns_number_total 8716
_reflns_threshold_expression 'I > 2\s(I)'
_cod_data_source_file d2dt00024e2.cif
_cod_data_source_block tb064a
_cod_database_code 7709692
_shelx_shelxl_version_number 2018/3
_chemical_oxdiff_formula C40H32BCl8O6S16
_chemical_oxdiff_usercomment 'black needle'
_shelx_space_group_comment
;
The symmetry employed for this shelxl refinement is uniquely defined
by the following loop, which should always be used as a source of
symmetry information in preference to the above space-group names.
They are only intended as comments.
;
_shelx_estimated_absorpt_t_max 0.865
_shelx_estimated_absorpt_t_min 0.047
_reflns_odcompleteness_completeness 99.62
_reflns_odcompleteness_iscentric 1
_reflns_odcompleteness_theta 66.97
_olex2_refinement_description
;
1. Fixed Uiso
 At 1.2 times of:
  All C(H) groups, All C(H,H) groups, All C(H,H,H,H) groups
2. Restrained distances
 Cl3-C37 \\sim Cl4-C37 \\sim Cl6-C39 \\sim Cl7-C39
 with sigma of 0.02
 C38-C37 \\sim C40-C39
 with sigma of 0.01
 Cl8-C40 \\sim Cl5-C38
 with sigma of 0.02
3. Uiso/Uaniso restraints and constraints
C39 \\sim Cl6 \\sim Cl7 \\sim H39 \\sim C40 \\sim H40B \\sim Cl8 \\sim H40A:
within 2A with sigma of 0.04 and sigma for terminal atoms of 0.08 within 2A
4. Rigid body (RIGU) restrains
 All non-hydrogen atoms
 with sigma for 1-2 distances of 0.004 and sigma for 1-3 distances of 0.004
5. Others
 Sof(H11C)=Sof(H11D)=Sof(S9A)=1-FVAR(1)
 Sof(H11A)=Sof(H11B)=Sof(S9B)=FVAR(1)
6.a Ternary CH refined with riding coordinates:
 C22(H22), C30(H30), C37(H37), C39(H39)
6.b Secondary CH2 refined with riding coordinates:
 C38(H38A,H38B), C40(H40A,H40B), C1(H1A,H1B), C2(H2A,H2B), C9(H9A,H9B),
 C10(H10A,H10B), C11(H11A,H11B), C11(H11C,H11D), C12(H12A,H12B), C19(H19A,H19B),
  C20(H20A,H20B)
6.c Aromatic/amide H refined with riding coordinates:
 C25(H25), C26(H26), C27(H27), C28(H28), C33(H33), C34(H34), C35(H35), C36(H36)
;
_olex2_submission_special_instructions 'No special instructions were received'
_oxdiff_exptl_absorpt_empirical_details
;
Empirical correction (ABSPACK) includes:
- Absorption correction using spherical harmonics
- Frame scaling
;
_oxdiff_exptl_absorpt_empirical_full_max 1.430
_oxdiff_exptl_absorpt_empirical_full_min 0.624

loop_
_space_group_symop_operation_xyz
'x, y, z'
'-x, -y, z'
'x+1/2, -y+1/2, -z'
'-x+1/2, y+1/2, -z'

loop_
_atom_site_label
_atom_site_type_symbol
_atom_site_fract_x
_atom_site_fract_y
_atom_site_fract_z
_atom_site_U_iso_or_equiv
_atom_site_adp_type
_atom_site_occupancy
_atom_site_site_symmetry_order
_atom_site_calc_flag
_atom_site_refinement_flags_posn
_atom_site_refinement_flags_adp
_atom_site_refinement_flags_occupancy
_atom_site_disorder_assembly
_atom_site_disorder_group
Cl1 Cl 0.31491(6) 0.3902(2) -0.0853(5) 0.0606(9) Uani 1 1 d . . . . .
Cl2 Cl 0.36048(4) 0.80542(17) 1.2078(4) 0.0403(6) Uani 1 1 d . . . . .
O1 O 0.35799(10) 0.4928(4) 0.5517(11) 0.0324(15) Uani 1 1 d . . . . .
O2 O 0.35291(10) 0.3726(4) 0.3522(10) 0.0330(16) Uani 1 1 d . . . . .
O3 O 0.33252(11) 0.5922(4) 0.3779(12) 0.0441(19) Uani 1 1 d . . . . .
O4 O 0.37175(11) 0.6441(4) 0.5113(11) 0.0342(16) Uani 1 1 d . . . . .
O5 O 0.39032(10) 0.7564(4) 0.6673(12) 0.0385(18) Uani 1 1 d . . . . .
O6 O 0.33976(11) 0.6178(4) 0.7393(11) 0.0397(17) Uani 1 1 d . . . . .
C21 C 0.34874(14) 0.4494(5) 0.3947(15) 0.027(2) Uani 1 1 d . . . . .
C22 C 0.33155(15) 0.5094(5) 0.2758(17) 0.032(2) Uani 1 1 d . . . . .
H22 H 0.337418 0.516171 0.131822 0.038 Uiso 1 1 calc R U . . .
C23 C 0.30603(15) 0.4715(5) 0.2766(16) 0.030(2) Uani 1 1 d . . . . .
C24 C 0.29683(17) 0.4175(6) 0.1242(18) 0.041(3) Uani 1 1 d . . . . .
C25 C 0.27345(18) 0.3834(6) 0.135(2) 0.061(4) Uani 1 1 d . . . . .
H25 H 0.267529 0.346565 0.028155 0.073 Uiso 1 1 calc R U . . .
C26 C 0.25893(19) 0.4025(8) 0.298(3) 0.076(4) Uani 1 1 d . . . . .
H26 H 0.242770 0.380244 0.301822 0.091 Uiso 1 1 calc R U . . .
C27 C 0.2676(2) 0.4541(8) 0.457(2) 0.068(4) Uani 1 1 d . . . . .
H27 H 0.257601 0.465478 0.572766 0.081 Uiso 1 1 calc R U . . .
C28 C 0.29087(17) 0.4890(6) 0.4464(19) 0.043(3) Uani 1 1 d . . . . .
H28 H 0.296717 0.525192 0.554756 0.051 Uiso 1 1 calc R U . . .
C29 C 0.37443(14) 0.7012(5) 0.6591(15) 0.0271(19) Uani 1 1 d . . . . .
C30 C 0.35386(15) 0.6883(6) 0.8145(16) 0.033(2) Uani 1 1 d . . . . .
H30 H 0.360933 0.671477 0.950112 0.040 Uiso 1 1 calc R U . . .
C31 C 0.33946(14) 0.7742(6) 0.8369(15) 0.0278(19) Uani 1 1 d . . . . .
C32 C 0.34141(14) 0.8313(6) 1.0032(16) 0.033(2) Uani 1 1 d . . . . .
C33 C 0.32905(16) 0.9109(6) 1.0111(18) 0.040(3) Uani 1 1 d . . . . .
H33 H 0.330725 0.948765 1.126425 0.048 Uiso 1 1 calc R U . . .
C34 C 0.31420(17) 0.9350(6) 0.849(2) 0.047(3) Uani 1 1 d . . . . .
H34 H 0.305591 0.989641 0.853330 0.057 Uiso 1 1 calc R U . . .
C35 C 0.31190(17) 0.8798(6) 0.682(2) 0.046(3) Uani 1 1 d . . . . .
H35 H 0.301953 0.896875 0.570092 0.055 Uiso 1 1 calc R U . . .
C36 C 0.32416(15) 0.7992(6) 0.6784(16) 0.035(2) Uani 1 1 d . . . . .
H36 H 0.322004 0.760478 0.565077 0.043 Uiso 1 1 calc R U . . .
B1 B 0.34922(17) 0.5886(7) 0.545(2) 0.034(2) Uani 1 1 d . . . . .
Cl3 Cl 0.27943(5) 0.79708(19) 0.1900(5) 0.0595(8) Uani 1 1 d D . . . .
Cl4 Cl 0.24123(5) 0.6637(2) 0.2158(5) 0.0667(9) Uani 1 1 d D . . . .
Cl5 Cl 0.26777(5) 0.68412(18) -0.2341(5) 0.0501(7) Uani 1 1 d D . . . .
C37 C 0.27342(17) 0.6799(7) 0.1747(18) 0.053(3) Uani 1 1 d D . . . .
H37 H 0.282278 0.650456 0.289780 0.064 Uiso 1 1 calc R U . . .
C38 C 0.28155(19) 0.6413(8) -0.0098(16) 0.057(3) Uani 1 1 d D . . . .
H38A H 0.278444 0.576636 -0.003738 0.068 Uiso 1 1 calc R U . . .
H38B H 0.299361 0.649827 -0.020211 0.068 Uiso 1 1 calc R U . . .
Cl6 Cl 0.32433(5) 0.1788(2) 0.6340(5) 0.0576(8) Uani 1 1 d D U . . .
Cl7 Cl 0.34155(5) 0.15146(17) 0.1882(5) 0.0543(8) Uani 1 1 d D U . . .
Cl8 Cl 0.29137(4) 0.06205(16) 0.3140(5) 0.0531(8) Uani 1 1 d D U . . .
C39 C 0.3190(3) 0.2068(10) 0.3677(19) 0.114(6) Uani 1 1 d D U . . .
H39 H 0.319675 0.272596 0.349541 0.137 Uiso 1 1 calc R U . . .
C40 C 0.2979(3) 0.1750(7) 0.289(3) 0.093(5) Uani 1 1 d D U . . .
H40A H 0.297674 0.189454 0.141482 0.112 Uiso 1 1 calc R U . . .
H40B H 0.284393 0.208367 0.353541 0.112 Uiso 1 1 calc R U . . .
S1 S 0.54502(4) 0.13362(17) 1.3391(4) 0.0346(6) Uani 1 1 d . . . . .
S2 S 0.56130(3) 0.17364(15) 0.8273(4) 0.0284(5) Uani 1 1 d . . . . .
S3 S 0.49560(3) 0.12132(14) 1.1797(4) 0.0232(5) Uani 1 1 d . . . . .
S4 S 0.50867(3) 0.15141(16) 0.7492(4) 0.0281(5) Uani 1 1 d . . . . .
S5 S 0.44047(3) 0.07521(14) 1.0410(4) 0.0217(4) Uani 1 1 d . . . . .
S6 S 0.45396(4) 0.10458(15) 0.6115(4) 0.0266(5) Uani 1 1 d . . . . .
S7 S 0.38832(4) 0.03520(16) 0.9411(4) 0.0298(5) Uani 1 1 d . . . . .
S8 S 0.40436(4) 0.07922(16) 0.4481(4) 0.0294(5) Uani 1 1 d . . . . .
C1 C 0.57528(13) 0.1501(6) 1.2368(14) 0.0251(19) Uani 1 1 d . . . . .
H1A H 0.585840 0.173979 1.346543 0.030 Uiso 1 1 calc R U . . .
H1B H 0.581982 0.091861 1.195301 0.030 Uiso 1 1 calc R U . . .
C2 C 0.57628(14) 0.2117(6) 1.0571(14) 0.026(2) Uani 1 1 d . . . . .
H2A H 0.593574 0.223221 1.024323 0.032 Uiso 1 1 calc R U . . .
H2B H 0.568888 0.268879 1.097934 0.032 Uiso 1 1 calc R U . . .
C3 C 0.52646(13) 0.1360(6) 1.1212(15) 0.026(2) Uani 1 1 d . . . . .
C4 C 0.53249(13) 0.1505(5) 0.9297(15) 0.0216(18) Uani 1 1 d . . . . .
C5 C 0.48605(13) 0.1240(5) 0.9254(14) 0.0206(19) Uani 1 1 d . . . . .
C6 C 0.46323(14) 0.1043(5) 0.8661(14) 0.0227(19) Uani 1 1 d . . . . .
C7 C 0.41708(13) 0.0685(5) 0.8596(14) 0.0195(18) Uani 1 1 d . . . . .
C8 C 0.42340(13) 0.0815(5) 0.6637(14) 0.0225(18) Uani 1 1 d . . . . .
C9 C 0.38121(18) -0.0344(7) 0.7231(16) 0.043(3) Uani 1 1 d . . . . .
H9A H 0.394251 -0.079225 0.707731 0.051 Uiso 1 1 calc R U . . .
H9B H 0.365876 -0.066595 0.751735 0.051 Uiso 1 1 calc R U . . .
C10 C 0.37854(17) 0.0132(7) 0.5286(16) 0.044(3) Uani 1 1 d . . . . .
H10A H 0.364217 0.052755 0.539348 0.053 Uiso 1 1 calc R U . . .
H10B H 0.375017 -0.030742 0.419981 0.053 Uiso 1 1 calc R U . . .
S10 S 0.57034(4) 0.45017(15) -0.0518(4) 0.0312(6) Uani 1 1 d . . . . .
S11 S 0.50806(4) 0.35892(17) 0.3055(4) 0.0340(6) Uani 1 1 d . . . . .
S12 S 0.51933(4) 0.39718(16) -0.1254(4) 0.0291(5) Uani 1 1 d . . . . .
S13 S 0.45288(3) 0.31001(14) 0.1809(4) 0.0247(5) Uani 1 1 d . . . . .
S14 S 0.46424(3) 0.34510(15) -0.2513(4) 0.0258(5) Uani 1 1 d . . . . .
S15 S 0.39983(4) 0.28531(17) 0.1134(4) 0.0315(5) Uani 1 1 d . . . . .
S16 S 0.41462(4) 0.31971(16) -0.4031(4) 0.0296(5) Uani 1 1 d . . . . .
C11 C 0.57926(18) 0.4678(7) 0.3678(16) 0.047(3) Uani 1 1 d . . . . .
H11A H 0.570516 0.525116 0.359277 0.056 Uiso 0.822(8) 1 calc R U P A 1
H11B H 0.592164 0.474390 0.472435 0.056 Uiso 0.822(8) 1 calc R U P A 1
H11C H 0.584014 0.529726 0.398751 0.056 Uiso 0.178(8) 1 calc R U P A 2
H11D H 0.588788 0.430801 0.463934 0.056 Uiso 0.178(8) 1 calc R U P A 2
C12 C 0.59093(15) 0.4507(7) 0.1689(16) 0.042(3) Uani 1 1 d . . . . .
H12A H 0.599246 0.392514 0.175798 0.050 Uiso 1 1 calc R U . . .
H12B H 0.603557 0.496455 0.146041 0.050 Uiso 1 1 calc R U . . .
C13 C 0.53778(15) 0.3915(7) 0.2437(17) 0.038(2) Uani 1 1 d . . . . .
C14 C 0.54294(14) 0.4126(6) 0.0534(16) 0.027(2) Uani 1 1 d . . . . .
C15 C 0.49767(14) 0.3637(5) 0.0555(13) 0.0209(18) Uani 1 1 d . . . . .
C16 C 0.47448(14) 0.3416(6) 0.0008(12) 0.0200(18) Uani 1 1 d . . . . .
C17 C 0.42838(13) 0.3062(5) 0.0052(13) 0.0190(18) Uani 1 1 d . . . . .
C18 C 0.43395(13) 0.3198(5) -0.1905(14) 0.0224(18) Uani 1 1 d . . . . .
C19 C 0.38050(14) 0.3232(6) -0.0934(15) 0.031(2) Uani 1 1 d . . . . .
H19A H 0.363337 0.310270 -0.058477 0.037 Uiso 1 1 calc R U . . .
H19B H 0.382198 0.388259 -0.107241 0.037 Uiso 1 1 calc R U . . .
C20 C 0.38644(13) 0.2804(6) -0.2946(14) 0.0243(19) Uani 1 1 d . . . . .
H20A H 0.373060 0.292313 -0.392251 0.029 Uiso 1 1 calc R U . . .
H20B H 0.387496 0.215416 -0.275174 0.029 Uiso 1 1 calc R U . . .
S9B S 0.55831(5) 0.3849(2) 0.4536(5) 0.0331(10) Uani 0.822(8) 1 d . . P A 1
S9A S 0.5513(3) 0.4611(12) 0.459(3) 0.046(6) Uani 0.178(8) 1 d . . P A 2

loop_
_atom_site_aniso_label
_atom_site_aniso_U_11
_atom_site_aniso_U_22
_atom_site_aniso_U_33
_atom_site_aniso_U_23
_atom_site_aniso_U_13
_atom_site_aniso_U_12
Cl1 0.0714(19) 0.0630(18) 0.047(2) -0.0191(16) -0.0235(17) 0.0172(15)
Cl2 0.0346(11) 0.0515(14) 0.0348(15) -0.0056(13) 0.0024(12) -0.0006(10)
O1 0.030(3) 0.025(3) 0.042(4) -0.008(3) -0.008(3) 0.007(2)
O2 0.034(3) 0.029(3) 0.035(4) -0.007(3) -0.010(3) 0.006(2)
O3 0.043(3) 0.019(3) 0.071(5) -0.007(3) -0.024(4) 0.001(2)
O4 0.033(3) 0.029(3) 0.041(4) -0.011(3) 0.002(3) -0.003(3)
O5 0.023(3) 0.041(4) 0.052(5) -0.013(4) 0.001(3) -0.006(2)
O6 0.036(3) 0.029(3) 0.054(5) -0.009(3) 0.007(3) -0.011(3)
C21 0.021(4) 0.027(4) 0.032(6) -0.002(4) -0.004(4) 0.002(3)
C22 0.031(4) 0.021(4) 0.042(6) 0.000(4) -0.013(4) -0.002(3)
C23 0.028(4) 0.016(4) 0.047(6) -0.002(4) -0.014(4) 0.005(3)
C24 0.038(4) 0.027(5) 0.059(7) -0.009(5) -0.021(5) 0.008(4)
C25 0.041(5) 0.024(5) 0.118(11) -0.010(6) -0.033(6) 0.005(4)
C26 0.029(5) 0.049(7) 0.149(13) 0.000(7) -0.006(6) -0.001(5)
C27 0.039(5) 0.069(8) 0.095(11) 0.008(7) 0.017(7) 0.012(5)
C28 0.037(4) 0.031(5) 0.060(7) -0.003(5) -0.003(5) 0.008(4)
C29 0.021(3) 0.027(4) 0.034(5) -0.001(4) -0.007(4) 0.003(3)
C30 0.034(4) 0.027(4) 0.038(6) -0.002(4) 0.003(4) -0.003(3)
C31 0.020(3) 0.028(4) 0.035(5) 0.007(4) 0.010(4) -0.003(3)
C32 0.023(4) 0.031(4) 0.044(6) -0.003(4) 0.011(4) -0.007(3)
C33 0.034(4) 0.031(5) 0.056(7) -0.003(5) 0.013(5) -0.001(4)
C34 0.036(5) 0.033(5) 0.074(8) 0.005(5) 0.021(5) 0.009(4)
C35 0.036(5) 0.038(5) 0.064(7) 0.013(5) 0.001(6) 0.005(4)
C36 0.037(4) 0.034(5) 0.036(6) 0.004(5) 0.004(4) 0.002(4)
B1 0.024(4) 0.025(5) 0.052(6) -0.006(5) 0.000(4) 0.002(3)
Cl3 0.0596(16) 0.0571(17) 0.062(2) 0.0069(17) -0.0161(17) -0.0079(13)
Cl4 0.0507(14) 0.090(2) 0.059(2) 0.019(2) 0.0186(17) -0.0071(15)
Cl5 0.0456(12) 0.0514(15) 0.053(2) 0.0003(15) 0.0015(14) 0.0039(11)
C37 0.048(6) 0.065(8) 0.047(7) 0.028(6) 0.005(6) 0.011(5)
C38 0.048(6) 0.063(8) 0.058(8) 0.016(6) 0.006(6) 0.012(5)
Cl6 0.0503(14) 0.0586(17) 0.064(2) -0.0061(17) -0.0087(16) 0.0058(12)
Cl7 0.0572(14) 0.0416(14) 0.064(2) 0.0021(15) 0.0302(16) 0.0058(11)
Cl8 0.0424(12) 0.0372(13) 0.080(2) -0.0051(15) 0.0109(16) 0.0021(10)
C39 0.122(12) 0.074(10) 0.147(15) 0.052(10) -0.048(11) -0.030(8)
C40 0.135(11) 0.032(6) 0.112(13) 0.009(8) -0.014(10) -0.009(7)
S1 0.0180(8) 0.0660(16) 0.0199(13) 0.0049(12) 0.0000(10) -0.0003(9)
S2 0.0155(8) 0.0478(13) 0.0219(12) -0.0013(12) 0.0022(10) -0.0038(8)
S3 0.0172(8) 0.0334(11) 0.0191(12) 0.0022(10) 0.0029(9) -0.0016(8)
S4 0.0169(8) 0.0476(13) 0.0198(12) -0.0014(11) 0.0035(9) -0.0049(8)
S5 0.0181(8) 0.0290(10) 0.0181(11) 0.0027(10) 0.0003(9) -0.0041(8)
S6 0.0181(8) 0.0444(13) 0.0172(12) -0.0045(10) 0.0035(9) -0.0073(9)
S7 0.0183(9) 0.0456(13) 0.0256(14) 0.0012(12) 0.0039(10) -0.0077(9)
S8 0.0240(9) 0.0420(13) 0.0221(13) 0.0006(11) -0.0018(10) -0.0118(9)
C1 0.017(3) 0.034(5) 0.024(5) -0.005(4) -0.003(4) -0.002(3)
C2 0.023(4) 0.031(5) 0.025(5) -0.003(4) -0.002(4) -0.007(3)
C3 0.013(3) 0.035(5) 0.031(5) 0.001(4) 0.004(4) -0.005(3)
C4 0.013(3) 0.027(4) 0.025(5) 0.002(4) 0.000(4) -0.003(3)
C5 0.020(3) 0.020(4) 0.022(5) -0.003(4) 0.001(4) -0.001(3)
C6 0.025(3) 0.024(4) 0.019(5) -0.005(4) 0.004(4) -0.004(3)
C7 0.010(3) 0.026(4) 0.023(5) 0.001(4) -0.001(4) -0.002(3)
C8 0.015(3) 0.025(4) 0.027(5) 0.001(4) 0.002(4) -0.005(3)
C9 0.041(5) 0.051(6) 0.036(6) 0.001(5) -0.004(5) -0.021(5)
C10 0.035(5) 0.066(7) 0.032(6) -0.002(5) -0.005(5) -0.026(5)
S10 0.0246(10) 0.0368(12) 0.0323(15) 0.0078(12) -0.0066(11) -0.0097(9)
S11 0.0236(9) 0.0593(15) 0.0191(13) -0.0011(12) -0.0014(10) -0.0047(10)
S12 0.0211(9) 0.0433(13) 0.0228(13) 0.0040(11) -0.0046(10) -0.0071(8)
S13 0.0177(8) 0.0367(12) 0.0199(12) -0.0019(10) -0.0006(9) 0.0016(8)
S14 0.0206(8) 0.0383(12) 0.0184(12) 0.0037(11) -0.0017(10) -0.0050(8)
S15 0.0184(9) 0.0529(14) 0.0230(13) 0.0027(12) -0.0024(10) -0.0036(9)
S16 0.0234(9) 0.0443(13) 0.0212(13) 0.0071(11) -0.0064(10) -0.0077(9)
C11 0.039(5) 0.066(7) 0.036(6) -0.001(6) -0.024(5) -0.007(5)
C12 0.027(4) 0.060(6) 0.039(6) 0.016(6) -0.024(4) -0.019(4)
C13 0.019(4) 0.061(6) 0.032(5) -0.007(5) 0.000(4) -0.007(4)
C14 0.018(3) 0.033(5) 0.029(5) -0.001(4) -0.002(4) -0.004(3)
C15 0.025(4) 0.023(4) 0.015(5) -0.001(4) -0.002(4) -0.002(3)
C16 0.026(3) 0.025(4) 0.009(5) -0.001(4) -0.004(4) 0.001(3)
C17 0.018(3) 0.020(4) 0.019(5) -0.003(4) -0.003(4) 0.000(3)
C18 0.018(3) 0.028(4) 0.022(4) 0.003(4) -0.004(4) -0.004(3)
C19 0.026(4) 0.034(5) 0.032(6) -0.005(5) 0.000(4) 0.004(4)
C20 0.021(4) 0.034(5) 0.019(5) 0.005(4) -0.006(4) -0.003(3)
S9B 0.0222(12) 0.055(2) 0.0224(17) -0.0007(15) -0.0061(13) 0.0000(12)
S9A 0.034(7) 0.068(14) 0.034(9) -0.004(8) -0.006(7) -0.027(7)

loop_
_atom_type_symbol
_atom_type_description
_atom_type_scat_dispersion_real
_atom_type_scat_dispersion_imag
_atom_type_scat_source
C C 0.0181 0.0091 'International Tables Vol C Tables 4.2.6.8 and 6.1.1.4'
H H 0.0000 0.0000 'International Tables Vol C Tables 4.2.6.8 and 6.1.1.4'
B B 0.0090 0.0039 'International Tables Vol C Tables 4.2.6.8 and 6.1.1.4'
Cl Cl 0.3639 0.7018 'International Tables Vol C Tables 4.2.6.8 and 6.1.1.4'
O O 0.0492 0.0322 'International Tables Vol C Tables 4.2.6.8 and 6.1.1.4'
S S 0.3331 0.5567 'International Tables Vol C Tables 4.2.6.8 and 6.1.1.4'

loop_
_exptl_crystal_face_index_h
_exptl_crystal_face_index_k
_exptl_crystal_face_index_l
_exptl_crystal_face_perp_dist
-20 -8 0 0.0090
20 8 0 0.0057
21 -3 -3 0.3070
-22 3 3 0.2448
36 0 0 0.0010
-36 0 0 0.0138

loop_
_geom_angle_atom_site_label_1
_geom_angle_atom_site_label_2
_geom_angle_atom_site_label_3
_geom_angle
_geom_angle_site_symmetry_1
_geom_angle_site_symmetry_3
_geom_angle_publ_flag
C21 O1 B1 109.0(8) . . ?
C22 O3 B1 110.5(7) . . ?
C29 O4 B1 110.6(8) . . ?
C30 O6 B1 109.9(7) . . ?
O1 C21 C22 110.0(7) . . ?
O2 C21 O1 125.4(8) . . ?
O2 C21 C22 124.6(9) . . ?
O3 C22 C21 105.1(7) . . ?
O3 C22 H22 109.9 . . ?
O3 C22 C23 111.5(7) . . ?
C21 C22 H22 109.9 . . ?
C23 C22 C21 110.4(7) . . ?
C23 C22 H22 109.9 . . ?
C24 C23 C22 124.0(9) . . ?
C24 C23 C28 117.4(9) . . ?
C28 C23 C22 118.6(9) . . ?
C23 C24 Cl1 119.8(8) . . ?
C23 C24 C25 121.4(11) . . ?
C25 C24 Cl1 118.8(9) . . ?
C24 C25 H25 119.8 . . ?
C26 C25 C24 120.4(12) . . ?
C26 C25 H25 119.8 . . ?
C25 C26 H26 119.8 . . ?
C25 C26 C27 120.4(10) . . ?
C27 C26 H26 119.8 . . ?
C26 C27 H27 120.2 . . ?
C26 C27 C28 119.5(13) . . ?
C28 C27 H27 120.2 . . ?
C23 C28 H28 119.6 . . ?
C27 C28 C23 120.9(11) . . ?
C27 C28 H28 119.6 . . ?
O4 C29 C30 108.9(7) . . ?
O5 C29 O4 124.7(9) . . ?
O5 C29 C30 126.3(9) . . ?
O6 C30 C29 105.7(8) . . ?
O6 C30 H30 109.4 . . ?
O6 C30 C31 113.0(7) . . ?
C29 C30 H30 109.4 . . ?
C31 C30 C29 109.8(7) . . ?
C31 C30 H30 109.4 . . ?
C32 C31 C30 124.1(9) . . ?
C36 C31 C30 118.3(9) . . ?
C36 C31 C32 117.6(8) . . ?
C31 C32 Cl2 120.5(7) . . ?
C33 C32 Cl2 117.5(8) . . ?
C33 C32 C31 122.0(10) . . ?
C32 C33 H33 120.3 . . ?
C32 C33 C34 119.4(10) . . ?
C34 C33 H33 120.3 . . ?
C33 C34 H34 120.0 . . ?
C35 C34 C33 120.0(9) . . ?
C35 C34 H34 120.0 . . ?
C34 C35 H35 120.1 . . ?
C34 C35 C36 119.9(11) . . ?
C36 C35 H35 120.1 . . ?
C31 C36 C35 121.2(10) . . ?
C31 C36 H36 119.4 . . ?
C35 C36 H36 119.4 . . ?
O3 B1 O1 105.2(8) . . ?
O3 B1 O4 113.3(9) . . ?
O3 B1 O6 115.5(8) . . ?
O4 B1 O1 105.7(7) . . ?
O6 B1 O1 112.1(9) . . ?
O6 B1 O4 104.7(8) . . ?
Cl3 C37 Cl4 107.7(5) . . ?
Cl3 C37 H37 107.7 . . ?
Cl4 C37 H37 107.7 . . ?
C38 C37 Cl3 113.3(8) . . ?
C38 C37 Cl4 112.4(8) . . ?
C38 C37 H37 107.7 . . ?
Cl5 C38 H38A 108.5 . . ?
Cl5 C38 H38B 108.5 . . ?
C37 C38 Cl5 114.9(8) . . ?
C37 C38 H38A 108.5 . . ?
C37 C38 H38B 108.5 . . ?
H38A C38 H38B 107.5 . . ?
Cl6 C39 Cl7 112.6(7) . . ?
Cl6 C39 H39 109.8 . . ?
Cl7 C39 H39 109.8 . . ?
C40 C39 Cl6 114.8(11) . . ?
C40 C39 Cl7 99.8(11) . . ?
C40 C39 H39 109.8 . . ?
Cl8 C40 H40A 107.6 . . ?
Cl8 C40 H40B 107.6 . . ?
C39 C40 Cl8 119.0(11) . . ?
C39 C40 H40A 107.6 . . ?
C39 C40 H40B 107.6 . . ?
H40A C40 H40B 107.0 . . ?
C3 S1 C1 103.4(4) . . ?
C4 S2 C2 99.1(4) . . ?
C5 S3 C3 94.6(4) . . ?
C5 S4 C4 94.9(4) . . ?
C6 S5 C7 95.6(4) . . ?
C6 S6 C8 95.4(4) . . ?
C7 S7 C9 97.0(4) . . ?
C8 S8 C10 104.2(4) . . ?
S1 C1 H1A 108.7 . . ?
S1 C1 H1B 108.7 . . ?
H1A C1 H1B 107.6 . . ?
C2 C1 S1 114.1(6) . . ?
C2 C1 H1A 108.7 . . ?
C2 C1 H1B 108.7 . . ?
S2 C2 H2A 108.3 . . ?
S2 C2 H2B 108.3 . . ?
C1 C2 S2 116.0(6) . . ?
C1 C2 H2A 108.3 . . ?
C1 C2 H2B 108.3 . . ?
H2A C2 H2B 107.4 . . ?
S1 C3 S3 112.6(5) . . ?
C4 C3 S1 129.1(6) . . ?
C4 C3 S3 118.2(7) . . ?
S2 C4 S4 114.5(5) . . ?
C3 C4 S2 128.7(6) . . ?
C3 C4 S4 116.8(6) . . ?
S3 C5 S4 114.8(4) . . ?
C6 C5 S3 123.4(7) . . ?
C6 C5 S4 121.8(7) . . ?
S6 C6 S5 114.6(4) . . ?
C5 C6 S5 122.2(7) . . ?
C5 C6 S6 123.2(7) . . ?
S7 C7 S5 118.4(5) . . ?
C8 C7 S5 116.6(6) . . ?
C8 C7 S7 124.7(6) . . ?
S6 C8 S8 114.8(5) . . ?
C7 C8 S6 117.6(6) . . ?
C7 C8 S8 127.5(6) . . ?
S7 C9 H9A 108.6 . . ?
S7 C9 H9B 108.6 . . ?
H9A C9 H9B 107.6 . . ?
C10 C9 S7 114.8(7) . . ?
C10 C9 H9A 108.6 . . ?
C10 C9 H9B 108.6 . . ?
S8 C10 H10A 108.2 . . ?
S8 C10 H10B 108.2 . . ?
C9 C10 S8 116.2(7) . . ?
C9 C10 H10A 108.2 . . ?
C9 C10 H10B 108.2 . . ?
H10A C10 H10B 107.4 . . ?
C14 S10 C12 102.9(4) . . ?
C15 S11 C13 94.5(4) . . ?
C15 S12 C14 95.2(4) . . ?
C16 S13 C17 95.1(4) . . ?
C16 S14 C18 94.9(4) . . ?
C17 S15 C19 99.6(4) . . ?
C18 S16 C20 102.1(4) . . ?
H11A C11 H11B 107.4 . . ?
H11C C11 H11D 105.2 . . ?
C12 C11 H11A 108.3 . . ?
C12 C11 H11B 108.3 . . ?
C12 C11 H11C 103.3 . . ?
C12 C11 H11D 103.3 . . ?
C12 C11 S9B 115.7(8) . . ?
C12 C11 S9A 135.4(9) . . ?
S9B C11 H11A 108.3 . . ?
S9B C11 H11B 108.3 . . ?
S9A C11 H11C 103.3 . . ?
S9A C11 H11D 103.3 . . ?
S10 C12 H12A 108.5 . . ?
S10 C12 H12B 108.5 . . ?
C11 C12 S10 115.2(6) . . ?
C11 C12 H12A 108.5 . . ?
C11 C12 H12B 108.5 . . ?
H12A C12 H12B 107.5 . . ?
S11 C13 S9B 113.4(6) . . ?
S11 C13 S9A 110.4(7) . . ?
C14 C13 S11 119.1(7) . . ?
C14 C13 S9B 127.3(7) . . ?
C14 C13 S9A 118.6(9) . . ?
S10 C14 S12 114.6(6) . . ?
C13 C14 S10 129.5(7) . . ?
C13 C14 S12 115.9(6) . . ?
S11 C15 S12 115.1(4) . . ?
C16 C15 S11 123.0(7) . . ?
C16 C15 S12 121.9(7) . . ?
S13 C16 S14 115.3(4) . . ?
C15 C16 S13 121.8(7) . . ?
C15 C16 S14 122.8(7) . . ?
S15 C17 S13 115.2(5) . . ?
C18 C17 S13 116.3(6) . . ?
C18 C17 S15 128.5(6) . . ?
S16 C18 S14 113.4(5) . . ?
C17 C18 S14 118.0(6) . . ?
C17 C18 S16 128.6(6) . . ?
S15 C19 H19A 109.0 . . ?
S15 C19 H19B 109.0 . . ?
H19A C19 H19B 107.8 . . ?
C20 C19 S15 113.0(6) . . ?
C20 C19 H19A 109.0 . . ?
C20 C19 H19B 109.0 . . ?
S16 C20 H20A 109.0 . . ?
S16 C20 H20B 109.0 . . ?
C19 C20 S16 113.0(6) . . ?
C19 C20 H20A 109.0 . . ?
C19 C20 H20B 109.0 . . ?
H20A C20 H20B 107.8 . . ?
C13 S9B C11 97.3(5) . . ?
C11 S9A C13 97.6(10) . . ?

loop_
_geom_bond_atom_site_label_1
_geom_bond_atom_site_label_2
_geom_bond_distance
_geom_bond_site_symmetry_2
_geom_bond_publ_flag
Cl1 C24 1.741(12) . ?
Cl2 C32 1.743(10) . ?
O1 C21 1.319(11) . ?
O1 B1 1.523(11) . ?
O2 C21 1.211(10) . ?
O3 C22 1.416(10) . ?
O3 B1 1.426(13) . ?
O4 C29 1.302(11) . ?
O4 B1 1.511(11) . ?
O5 C29 1.207(10) . ?
O6 C30 1.405(10) . ?
O6 B1 1.443(14) . ?
C21 C22 1.521(11) . ?
C22 H22 1.0000 . ?
C22 C23 1.514(11) . ?
C23 C24 1.382(13) . ?
C23 C28 1.412(14) . ?
C24 C25 1.385(13) . ?
C25 H25 0.9500 . ?
C25 C26 1.359(18) . ?
C26 H26 0.9500 . ?
C26 C27 1.383(18) . ?
C27 H27 0.9500 . ?
C27 C28 1.387(14) . ?
C28 H28 0.9500 . ?
C29 C30 1.532(12) . ?
C30 H30 1.0000 . ?
C30 C31 1.525(11) . ?
C31 C32 1.390(13) . ?
C31 C36 1.386(13) . ?
C32 C33 1.380(12) . ?
C33 H33 0.9500 . ?
C33 C34 1.385(15) . ?
C34 H34 0.9500 . ?
C34 C35 1.377(15) . ?
C35 H35 0.9500 . ?
C35 C36 1.391(12) . ?
C36 H36 0.9500 . ?
Cl3 C37 1.799(10) . ?
Cl4 C37 1.806(9) . ?
Cl5 C38 1.772(10) . ?
C37 H37 1.0000 . ?
C37 C38 1.411(12) . ?
C38 H38A 0.9900 . ?
C38 H38B 0.9900 . ?
Cl6 C39 1.814(12) . ?
Cl7 C39 1.900(14) . ?
Cl8 C40 1.748(10) . ?
C39 H39 1.0000 . ?
C39 C40 1.355(13) . ?
C40 H40A 0.9900 . ?
C40 H40B 0.9900 . ?
S1 C1 1.810(8) . ?
S1 C3 1.752(9) . ?
S2 C2 1.806(9) . ?
S2 C4 1.754(8) . ?
S3 C3 1.753(7) . ?
S3 C5 1.743(9) . ?
S4 C4 1.762(8) . ?
S4 C5 1.744(8) . ?
S5 C6 1.750(8) . ?
S5 C7 1.751(8) . ?
S6 C6 1.740(9) . ?
S6 C8 1.749(7) . ?
S7 C7 1.742(7) . ?
S7 C9 1.812(10) . ?
S8 C8 1.755(9) . ?
S8 C10 1.811(9) . ?
C1 H1A 0.9900 . ?
C1 H1B 0.9900 . ?
C1 C2 1.498(12) . ?
C2 H2A 0.9900 . ?
C2 H2B 0.9900 . ?
C3 C4 1.313(12) . ?
C5 C6 1.346(10) . ?
C7 C8 1.341(12) . ?
C9 H9A 0.9900 . ?
C9 H9B 0.9900 . ?
C9 C10 1.467(13) . ?
C10 H10A 0.9900 . ?
C10 H10B 0.9900 . ?
S10 C12 1.833(9) . ?
S10 C14 1.750(8) . ?
S11 C13 1.753(9) . ?
S11 C15 1.732(9) . ?
S12 C14 1.762(9) . ?
S12 C15 1.753(8) . ?
S13 C16 1.738(8) . ?
S13 C17 1.771(8) . ?
S14 C16 1.742(8) . ?
S14 C18 1.754(7) . ?
S15 C17 1.750(8) . ?
S15 C19 1.811(9) . ?
S16 C18 1.749(9) . ?
S16 C20 1.803(8) . ?
C11 H11A 0.9900 . ?
C11 H11B 0.9900 . ?
C11 H11C 0.9900 . ?
C11 H11D 0.9900 . ?
C11 C12 1.472(14) . ?
C11 S9B 1.789(11) . ?
C11 S9A 1.650(16) . ?
C12 H12A 0.9900 . ?
C12 H12B 0.9900 . ?
C13 C14 1.314(13) . ?
C13 S9B 1.779(10) . ?
C13 S9A 1.904(18) . ?
C15 C16 1.365(10) . ?
C17 C18 1.331(11) . ?
C19 H19A 0.9900 . ?
C19 H19B 0.9900 . ?
C19 C20 1.500(12) . ?
C20 H20A 0.9900 . ?
C20 H20B 0.9900 . ?

loop_
_geom_torsion_atom_site_label_1
_geom_torsion_atom_site_label_2
_geom_torsion_atom_site_label_3
_geom_torsion_atom_site_label_4
_geom_torsion
_geom_torsion_site_symmetry_1
_geom_torsion_site_symmetry_2
_geom_torsion_site_symmetry_3
_geom_torsion_site_symmetry_4
_geom_torsion_publ_flag
Cl1 C24 C25 C26 179.2(9) . . . . ?
Cl2 C32 C33 C34 178.4(7) . . . . ?
O1 C21 C22 O3 1.6(10) . . . . ?
O1 C21 C22 C23 -118.7(9) . . . . ?
O2 C21 C22 O3 -179.4(9) . . . . ?
O2 C21 C22 C23 60.3(13) . . . . ?
O3 C22 C23 C24 149.9(9) . . . . ?
O3 C22 C23 C28 -32.7(12) . . . . ?
O4 C29 C30 O6 0.7(10) . . . . ?
O4 C29 C30 C31 -121.4(8) . . . . ?
O5 C29 C30 O6 179.0(9) . . . . ?
O5 C29 C30 C31 56.9(13) . . . . ?
O6 C30 C31 C32 137.9(9) . . . . ?
O6 C30 C31 C36 -44.8(12) . . . . ?
C21 O1 B1 O3 4.8(10) . . . . ?
C21 O1 B1 O4 -115.4(9) . . . . ?
C21 O1 B1 O6 131.1(8) . . . . ?
C21 C22 C23 C24 -93.7(11) . . . . ?
C21 C22 C23 C28 83.7(10) . . . . ?
C22 O3 B1 O1 -3.7(11) . . . . ?
C22 O3 B1 O4 111.3(9) . . . . ?
C22 O3 B1 O6 -127.9(8) . . . . ?
C22 C23 C24 Cl1 -0.5(13) . . . . ?
C22 C23 C24 C25 178.9(9) . . . . ?
C22 C23 C28 C27 -178.4(10) . . . . ?
C23 C24 C25 C26 -0.1(17) . . . . ?
C24 C23 C28 C27 -0.8(14) . . . . ?
C24 C25 C26 C27 -1.8(19) . . . . ?
C25 C26 C27 C28 2.3(19) . . . . ?
C26 C27 C28 C23 -1.0(18) . . . . ?
C28 C23 C24 Cl1 -177.9(7) . . . . ?
C28 C23 C24 C25 1.4(14) . . . . ?
C29 O4 B1 O1 -121.7(9) . . . . ?
C29 O4 B1 O3 123.6(9) . . . . ?
C29 O4 B1 O6 -3.1(10) . . . . ?
C29 C30 C31 C32 -104.3(10) . . . . ?
C29 C30 C31 C36 73.0(10) . . . . ?
C30 O6 B1 O1 117.7(8) . . . . ?
C30 O6 B1 O3 -121.8(8) . . . . ?
C30 O6 B1 O4 3.5(10) . . . . ?
C30 C31 C32 Cl2 -2.0(12) . . . . ?
C30 C31 C32 C33 176.1(8) . . . . ?
C30 C31 C36 C35 -175.2(8) . . . . ?
C31 C32 C33 C34 0.1(14) . . . . ?
C32 C31 C36 C35 2.3(13) . . . . ?
C32 C33 C34 C35 -0.1(15) . . . . ?
C33 C34 C35 C36 1.2(15) . . . . ?
C34 C35 C36 C31 -2.3(15) . . . . ?
C36 C31 C32 Cl2 -179.4(7) . . . . ?
C36 C31 C32 C33 -1.2(13) . . . . ?
B1 O1 C21 O2 177.2(9) . . . . ?
B1 O1 C21 C22 -3.9(10) . . . . ?
B1 O3 C22 C21 1.5(10) . . . . ?
B1 O3 C22 C23 121.1(9) . . . . ?
B1 O4 C29 O5 -176.8(9) . . . . ?
B1 O4 C29 C30 1.5(10) . . . . ?
B1 O6 C30 C29 -2.7(10) . . . . ?
B1 O6 C30 C31 117.4(9) . . . . ?
Cl3 C37 C38 Cl5 -61.4(10) . . . . ?
Cl4 C37 C38 Cl5 61.0(10) . . . . ?
Cl6 C39 C40 Cl8 -52.4(17) . . . . ?
Cl7 C39 C40 Cl8 68.3(13) . . . . ?
S1 C1 C2 S2 -65.9(8) . . . . ?
S1 C3 C4 S2 -0.7(14) . . . . ?
S1 C3 C4 S4 -178.1(5) . . . . ?
S3 C3 C4 S2 176.1(5) . . . . ?
S3 C3 C4 S4 -1.3(10) . . . . ?
S3 C5 C6 S5 1.0(11) . . . . ?
S3 C5 C6 S6 -178.5(5) . . . . ?
S4 C5 C6 S5 179.1(4) . . . . ?
S4 C5 C6 S6 -0.4(11) . . . . ?
S5 C7 C8 S6 -0.7(10) . . . . ?
S5 C7 C8 S8 -180.0(5) . . . . ?
S7 C7 C8 S6 -174.0(4) . . . . ?
S7 C7 C8 S8 6.7(12) . . . . ?
S7 C9 C10 S8 56.9(10) . . . . ?
C1 S1 C3 S3 -180.0(5) . . . . ?
C1 S1 C3 C4 -3.0(10) . . . . ?
C2 S2 C4 S4 157.0(5) . . . . ?
C2 S2 C4 C3 -20.4(9) . . . . ?
C3 S1 C1 C2 35.4(7) . . . . ?
C3 S3 C5 S4 -7.1(5) . . . . ?
C3 S3 C5 C6 171.1(7) . . . . ?
C4 S2 C2 C1 53.8(7) . . . . ?
C4 S4 C5 S3 6.6(5) . . . . ?
C4 S4 C5 C6 -171.7(7) . . . . ?
C5 S3 C3 S1 -177.6(5) . . . . ?
C5 S3 C3 C4 5.1(8) . . . . ?
C5 S4 C4 S2 179.0(5) . . . . ?
C5 S4 C4 C3 -3.2(8) . . . . ?
C6 S5 C7 S7 177.0(5) . . . . ?
C6 S5 C7 C8 3.2(8) . . . . ?
C6 S6 C8 S8 177.1(5) . . . . ?
C6 S6 C8 C7 -2.3(8) . . . . ?
C7 S5 C6 S6 -4.7(5) . . . . ?
C7 S5 C6 C5 175.8(7) . . . . ?
C7 S7 C9 C10 -66.0(8) . . . . ?
C8 S6 C6 S5 4.4(5) . . . . ?
C8 S6 C6 C5 -176.1(7) . . . . ?
C8 S8 C10 C9 -11.0(10) . . . . ?
C9 S7 C7 S5 -139.6(5) . . . . ?
C9 S7 C7 C8 33.6(9) . . . . ?
C10 S8 C8 S6 158.0(5) . . . . ?
C10 S8 C8 C7 -22.7(9) . . . . ?
S11 C13 C14 S10 178.0(5) . . . . ?
S11 C13 C14 S12 -4.8(12) . . . . ?
S11 C13 S9B C11 -153.8(6) . . . . ?
S11 C15 C16 S13 2.2(11) . . . . ?
S11 C15 C16 S14 -179.1(5) . . . . ?
S12 C15 C16 S13 -179.0(4) . . . . ?
S12 C15 C16 S14 -0.3(11) . . . . ?
S13 C17 C18 S14 -3.1(9) . . . . ?
S13 C17 C18 S16 179.3(5) . . . . ?
S15 C17 C18 S14 176.7(5) . . . . ?
S15 C17 C18 S16 -0.9(13) . . . . ?
S15 C19 C20 S16 -72.2(7) . . . . ?
C12 S10 C14 S12 -175.9(5) . . . . ?
C12 S10 C14 C13 1.3(11) . . . . ?
C12 C11 S9B C13 -59.8(8) . . . . ?
C12 C11 S9A C13 15.1(19) . . . . ?
C13 S11 C15 S12 -0.9(6) . . . . ?
C13 S11 C15 C16 178.0(8) . . . . ?
C14 S10 C12 C11 -30.4(9) . . . . ?
C14 S12 C15 S11 -1.0(5) . . . . ?
C14 S12 C15 C16 -179.9(7) . . . . ?
C14 C13 S9B C11 30.2(11) . . . . ?
C15 S11 C13 C14 3.5(9) . . . . ?
C15 S11 C13 S9B -172.9(6) . . . . ?
C15 S11 C13 S9A 145.9(8) . . . . ?
C15 S12 C14 S10 -178.9(5) . . . . ?
C15 S12 C14 C13 3.4(9) . . . . ?
C16 S13 C17 S15 -174.8(5) . . . . ?
C16 S13 C17 C18 5.0(7) . . . . ?
C16 S14 C18 S16 177.4(5) . . . . ?
C16 S14 C18 C17 -0.5(8) . . . . ?
C17 S13 C16 S14 -5.3(5) . . . . ?
C17 S13 C16 C15 173.5(7) . . . . ?
C17 S15 C19 C20 53.7(7) . . . . ?
C18 S14 C16 S13 4.0(5) . . . . ?
C18 S14 C16 C15 -174.7(7) . . . . ?
C18 S16 C20 C19 44.1(7) . . . . ?
C19 S15 C17 S13 162.0(5) . . . . ?
C19 S15 C17 C18 -17.8(9) . . . . ?
C20 S16 C18 S14 174.1(4) . . . . ?
C20 S16 C18 C17 -8.3(9) . . . . ?
S9B C11 C12 S10 65.4(10) . . . . ?
S9B C13 C14 S10 -6.3(16) . . . . ?
S9B C13 C14 S12 171.0(6) . . . . ?
S9A C11 C12 S10 20.2(18) . . . . ?
S9A C13 C14 S10 38.6(14) . . . . ?
S9A C13 C14 S12 -144.2(8) . . . . ?

loop_
_exptl_oxdiff_crystal_face_indexfrac_h
_exptl_oxdiff_crystal_face_indexfrac_k
_exptl_oxdiff_crystal_face_indexfrac_l
_exptl_oxdiff_crystal_face_x
_exptl_oxdiff_crystal_face_y
_exptl_oxdiff_crystal_face_z
-19.9808 -8.0090 0.0065 0.2367 0.8463 -0.4596
19.9808 8.0090 -0.0065 -0.2367 -0.8463 0.4596
20.9655 -2.9892 -3.0134 -0.1123 -0.5094 -0.8194
-21.9651 2.9887 3.0143 0.1339 0.5258 0.8265
35.9832 0.0191 -0.0300 -0.7763 -0.5912 -0.2551
-35.9832 -0.0191 0.0300 0.7763 0.5912 0.2551
